data_1553634
loop_
_publ_author_name
'Qiu, Guanyinsheng'
'Li, Yuewen'
'Ma, Lele'
'Zhou, Hongwei'

_publ_section_title
;
 KBr/K2S2O8-mediated dibromohydration of N-(2-alkynylaryl)acetamide
;
_journal_issue 6
_journal_name_full 'Organic Chemistry Frontiers'
_journal_page_first 1069
_journal_paper_doi 10.1039/C6QO00840B
_journal_volume 4
_journal_year 2017
_chemical_formula_sum 'C21 H15 Br2 N O2'
_chemical_formula_weight 473.16
_space_group_crystal_system monoclinic
_space_group_IT_number 14
_space_group_name_Hall '-P 2yn'
_space_group_name_H-M_alt 'P 1 21/n 1'
_atom_sites_solution_hydrogens mixed
_audit_creation_method SHELXL-2014/7
_audit_update_record
;
2016-08-07 deposited with the CCDC.
2017-02-10 downloaded from the CCDC.
;
_cell_angle_alpha 90
_cell_angle_beta 101.876(4)
_cell_angle_gamma 90
_cell_formula_units_Z 4
_cell_length_a 16.003(5)
_cell_length_b 7.036(2)
_cell_length_c 16.456(5)
_cell_measurement_reflns_used 3669
_cell_measurement_temperature 293(2)
_cell_measurement_theta_max 26.59
_cell_measurement_theta_min 2.53
_cell_volume 1813.2(9)
_computing_cell_refinement 'Bruker SAINT'
_computing_data_collection 'Bruker APEX2'
_computing_data_reduction 'Bruker SAINT'
_computing_molecular_graphics 'Bruker SHELXTL'
_computing_publication_material 'Bruker SHELXTL'
_computing_structure_refinement 'SHELXL-2014/7 (Sheldrick, 2014)'
_computing_structure_solution 'SHELXS-97 (Sheldrick, 2008)'
_diffrn_ambient_temperature 293(2)
_diffrn_measured_fraction_theta_full 0.996
_diffrn_measured_fraction_theta_max 0.995
_diffrn_measurement_device_type 'Bruker APEX-II CCD'
_diffrn_measurement_method '\f and \w scans'
_diffrn_radiation_type MoK\a
_diffrn_radiation_wavelength 0.71073
_diffrn_reflns_av_R_equivalents 0.0288
_diffrn_reflns_av_unetI/netI 0.0388
_diffrn_reflns_Laue_measured_fraction_full 0.996
_diffrn_reflns_Laue_measured_fraction_max 0.995
_diffrn_reflns_limit_h_max 19
_diffrn_reflns_limit_h_min -15
_diffrn_reflns_limit_k_max 7
_diffrn_reflns_limit_k_min -8
_diffrn_reflns_limit_l_max 19
_diffrn_reflns_limit_l_min -20
_diffrn_reflns_number 9213
_diffrn_reflns_point_group_measured_fraction_full 0.996
_diffrn_reflns_point_group_measured_fraction_max 0.995
_diffrn_reflns_theta_full 25.242
_diffrn_reflns_theta_max 25.999
_diffrn_reflns_theta_min 1.617
_exptl_absorpt_coefficient_mu 4.486
_exptl_absorpt_correction_T_max 0.746
_exptl_absorpt_correction_T_min 0.451
_exptl_absorpt_correction_type multi-scan
_exptl_absorpt_process_details sadabs
_exptl_crystal_colour colourless
_exptl_crystal_density_diffrn 1.733
_exptl_crystal_description block
_exptl_crystal_F_000 936
_exptl_crystal_size_max 0.250
_exptl_crystal_size_mid 0.220
_exptl_crystal_size_min 0.180
_refine_diff_density_max 0.414
_refine_diff_density_min -0.427
_refine_diff_density_rms 0.083
_refine_ls_extinction_method none
_refine_ls_goodness_of_fit_ref 1.069
_refine_ls_hydrogen_treatment mixed
_refine_ls_matrix_type full
_refine_ls_number_parameters 239
_refine_ls_number_reflns 3554
_refine_ls_number_restraints 1
_refine_ls_restrained_S_all 1.069
_refine_ls_R_factor_all 0.0404
_refine_ls_R_factor_gt 0.0328
_refine_ls_shift/su_max 0.001
_refine_ls_shift/su_mean 0.000
_refine_ls_structure_factor_coef Fsqd
_refine_ls_weighting_details 'w=1/[\s^2^(Fo^2^)+(0.0541P)^2^+0.8329P] where P=(Fo^2^+2Fc^2^)/3'
_refine_ls_weighting_scheme calc
_refine_ls_wR_factor_gt 0.0954
_refine_ls_wR_factor_ref 0.0996
_reflns_Friedel_coverage 0.000
_reflns_number_gt 2979
_reflns_number_total 3554
_reflns_threshold_expression 'I > 2\s(I)'
_cod_data_source_file c6qo00840b2.cif
_cod_data_source_block a60311b
_cod_original_cell_volume 1813.3(10)
_cod_original_sg_symbol_H-M 'P 21/n'
_cod_database_code 1553634
_shelx_shelxl_version_number 2014/7
_shelx_space_group_comment
; 
The symmetry employed for this shelxl refinement is uniquely defined 
by the following loop, which should always be used as a source of 
symmetry information in preference to the above space-group names. 
They are only intended as comments. 
;
_shelx_estimated_absorpt_t_min 0.400
_shelx_estimated_absorpt_t_max 0.499

loop_
_space_group_symop_operation_xyz
'x, y, z'
'-x+1/2, y+1/2, -z+1/2'
'-x, -y, -z'
'x-1/2, -y-1/2, z-1/2'

loop_
_atom_site_label
_atom_site_type_symbol
_atom_site_fract_x
_atom_site_fract_y
_atom_site_fract_z
_atom_site_U_iso_or_equiv
_atom_site_adp_type
_atom_site_occupancy
_atom_site_site_symmetry_order
_atom_site_calc_flag
_atom_site_refinement_flags_posn
_atom_site_refinement_flags_adp
Br1 Br 0.60501(2) 1.03010(6) 0.39209(2) 0.05116(14) Uani 1 1 d . .
Br2 Br 0.44024(2) 1.24650(4) 0.30850(2) 0.04952(13) Uani 1 1 d . .
N1 N 0.62530(16) 0.9680(4) 0.09456(15) 0.0349(5) Uani 1 1 d D .
H1 H 0.5900(16) 1.052(3) 0.1000(18) 0.030(8) Uiso 1 1 d D .
O1 O 0.50564(15) 1.0955(3) 0.17062(13) 0.0476(6) Uani 1 1 d . .
O2 O 0.74526(15) 0.9238(4) 0.04257(16) 0.0531(6) Uani 1 1 d . .
C1 C 0.58425(16) 0.8152(4) 0.21381(16) 0.0283(5) Uani 1 1 d . .
C2 C 0.62949(17) 0.8125(4) 0.14864(16) 0.0304(6) Uani 1 1 d . .
C3 C 0.67870(19) 0.6536(4) 0.13955(18) 0.0371(7) Uani 1 1 d . .
H3 H 0.7078 0.6496 0.0961 0.044 Uiso 1 1 calc R U
C4 C 0.6851(2) 0.5034(4) 0.1931(2) 0.0410(7) Uani 1 1 d . .
H4 H 0.7188 0.3996 0.1860 0.049 Uiso 1 1 calc R U
C5 C 0.6422(2) 0.5039(4) 0.2574(2) 0.0400(7) Uani 1 1 d . .
H5 H 0.6470 0.4017 0.2939 0.048 Uiso 1 1 calc R U
C6 C 0.59210(18) 0.6582(4) 0.26688(18) 0.0357(6) Uani 1 1 d . .
H6 H 0.5626 0.6579 0.3100 0.043 Uiso 1 1 calc R U
C7 C 0.52893(17) 0.9783(4) 0.22475(17) 0.0304(6) Uani 1 1 d . .
C8 C 0.50048(18) 1.0037(4) 0.30874(17) 0.0305(6) Uani 1 1 d . .
C9 C 0.43978(16) 0.8532(4) 0.32845(16) 0.0289(6) Uani 1 1 d . .
C10 C 0.37477(19) 0.7939(5) 0.26505(19) 0.0387(7) Uani 1 1 d . .
H10 H 0.3719 0.8391 0.2114 0.046 Uiso 1 1 calc R U
C11 C 0.3138(2) 0.6678(5) 0.2807(2) 0.0466(8) Uani 1 1 d . .
H11 H 0.2703 0.6280 0.2374 0.056 Uiso 1 1 calc R U
C12 C 0.3170(2) 0.6014(5) 0.3590(2) 0.0467(8) Uani 1 1 d . .
H12 H 0.2751 0.5189 0.3695 0.056 Uiso 1 1 calc R U
C13 C 0.3823(2) 0.6564(5) 0.4226(2) 0.0462(8) Uani 1 1 d . .
H13 H 0.3852 0.6087 0.4758 0.055 Uiso 1 1 calc R U
C14 C 0.4438(2) 0.7827(4) 0.40776(18) 0.0389(7) Uani 1 1 d . .
H14 H 0.4878 0.8202 0.4510 0.047 Uiso 1 1 calc R U
C15 C 0.68227(18) 1.0162(4) 0.04620(17) 0.0337(6) Uani 1 1 d . .
C16 C 0.66293(18) 1.1984(4) -0.00099(16) 0.0321(6) Uani 1 1 d . .
C17 C 0.7311(2) 1.2915(5) -0.02330(18) 0.0388(7) Uani 1 1 d . .
H17 H 0.7855 1.2388 -0.0093 0.047 Uiso 1 1 calc R U
C18 C 0.7195(2) 1.4613(5) -0.0660(2) 0.0485(8) Uani 1 1 d . .
H18 H 0.7661 1.5241 -0.0792 0.058 Uiso 1 1 calc R U
C19 C 0.6386(3) 1.5377(5) -0.0891(2) 0.0496(8) Uani 1 1 d . .
H19 H 0.6304 1.6522 -0.1179 0.060 Uiso 1 1 calc R U
C20 C 0.5704(2) 1.4438(5) -0.0693(2) 0.0483(8) Uani 1 1 d . .
H20 H 0.5157 1.4933 -0.0862 0.058 Uiso 1 1 calc R U
C21 C 0.5821(2) 1.2772(4) -0.02477(19) 0.0402(7) Uani 1 1 d . .
H21 H 0.5354 1.2168 -0.0105 0.048 Uiso 1 1 calc R U

loop_
_atom_site_aniso_label
_atom_site_aniso_U_11
_atom_site_aniso_U_22
_atom_site_aniso_U_33
_atom_site_aniso_U_23
_atom_site_aniso_U_13
_atom_site_aniso_U_12
Br1 0.0371(2) 0.0700(3) 0.0454(2) -0.00808(16) 0.00607(14) -0.00986(15)
Br2 0.0527(2) 0.0356(2) 0.0674(2) -0.00204(14) 0.02886(18) 0.00621(13)
N1 0.0329(13) 0.0378(14) 0.0380(13) 0.0057(11) 0.0168(11) 0.0075(11)
O1 0.0525(14) 0.0500(13) 0.0470(12) 0.0172(11) 0.0259(11) 0.0231(11)
O2 0.0461(13) 0.0557(15) 0.0676(15) 0.0162(12) 0.0352(12) 0.0147(11)
C1 0.0233(12) 0.0322(14) 0.0302(13) -0.0003(11) 0.0073(10) 0.0006(11)
C2 0.0262(13) 0.0342(15) 0.0311(13) 0.0001(11) 0.0070(11) -0.0004(11)
C3 0.0360(15) 0.0397(17) 0.0395(15) -0.0022(13) 0.0170(12) 0.0062(12)
C4 0.0371(16) 0.0353(16) 0.0522(18) -0.0015(13) 0.0130(14) 0.0100(12)
C5 0.0397(16) 0.0342(16) 0.0468(17) 0.0080(13) 0.0108(14) 0.0066(12)
C6 0.0337(15) 0.0392(17) 0.0373(15) 0.0035(13) 0.0147(12) 0.0026(12)
C7 0.0263(13) 0.0321(14) 0.0353(14) 0.0018(12) 0.0121(11) -0.0004(11)
C8 0.0282(13) 0.0322(15) 0.0330(14) -0.0025(11) 0.0104(11) 0.0024(11)
C9 0.0246(13) 0.0298(15) 0.0361(14) -0.0004(11) 0.0151(11) 0.0026(10)
C10 0.0316(15) 0.0480(18) 0.0375(15) -0.0023(13) 0.0094(12) -0.0035(13)
C11 0.0356(16) 0.0502(19) 0.0550(19) -0.0087(16) 0.0117(14) -0.0093(14)
C12 0.0445(18) 0.0374(17) 0.068(2) -0.0063(16) 0.0329(17) -0.0080(14)
C13 0.058(2) 0.0418(18) 0.0467(17) 0.0024(14) 0.0293(16) -0.0026(15)
C14 0.0416(17) 0.0452(18) 0.0325(14) -0.0017(13) 0.0138(13) -0.0010(13)
C15 0.0315(15) 0.0404(16) 0.0311(14) -0.0006(12) 0.0110(12) -0.0039(12)
C16 0.0329(14) 0.0390(15) 0.0261(12) -0.0036(11) 0.0102(11) -0.0046(12)
C17 0.0343(16) 0.0467(18) 0.0371(15) -0.0028(13) 0.0117(13) -0.0064(13)
C18 0.058(2) 0.0463(19) 0.0433(17) -0.0006(14) 0.0149(16) -0.0175(16)
C19 0.069(2) 0.0417(19) 0.0371(16) 0.0059(14) 0.0078(16) -0.0055(16)
C20 0.0483(19) 0.053(2) 0.0408(16) 0.0053(15) 0.0026(15) 0.0089(16)
C21 0.0360(16) 0.0471(18) 0.0379(15) 0.0003(13) 0.0083(13) -0.0031(13)

loop_
_atom_type_symbol
_atom_type_description
_atom_type_scat_dispersion_real
_atom_type_scat_dispersion_imag
_atom_type_scat_source
C C 0.0033 0.0016 'International Tables Vol C Tables 4.2.6.8 and 6.1.1.4'
H H 0.0000 0.0000 'International Tables Vol C Tables 4.2.6.8 and 6.1.1.4'
N N 0.0061 0.0033 'International Tables Vol C Tables 4.2.6.8 and 6.1.1.4'
O O 0.0106 0.0060 'International Tables Vol C Tables 4.2.6.8 and 6.1.1.4'
Br Br -0.2901 2.4595 'International Tables Vol C Tables 4.2.6.8 and 6.1.1.4'

loop_
_geom_angle_atom_site_label_1
_geom_angle_atom_site_label_2
_geom_angle_atom_site_label_3
_geom_angle
C15 N1 C2 127.6(2)
C15 N1 H1 116(2)
C2 N1 H1 116(2)
C6 C1 C2 118.0(3)
C6 C1 C7 121.0(2)
C2 C1 C7 121.0(2)
C3 C2 N1 120.8(2)
C3 C2 C1 118.8(3)
N1 C2 C1 120.4(2)
C4 C3 C2 121.3(3)
C4 C3 H3 119.3
C2 C3 H3 119.3
C3 C4 C5 120.8(3)
C3 C4 H4 119.6
C5 C4 H4 119.6
C4 C5 C6 118.9(3)
C4 C5 H5 120.5
C6 C5 H5 120.5
C5 C6 C1 122.1(3)
C5 C6 H6 119.0
C1 C6 H6 119.0
O1 C7 C1 122.5(3)
O1 C7 C8 118.2(2)
C1 C7 C8 119.3(2)
C9 C8 C7 115.4(2)
C9 C8 Br1 114.35(19)
C7 C8 Br1 105.79(18)
C9 C8 Br2 105.82(18)
C7 C8 Br2 109.43(18)
Br1 C8 Br2 105.65(13)
C10 C9 C14 119.1(3)
C10 C9 C8 117.8(2)
C14 C9 C8 122.9(3)
C9 C10 C11 120.4(3)
C9 C10 H10 119.8
C11 C10 H10 119.8
C12 C11 C10 120.4(3)
C12 C11 H11 119.8
C10 C11 H11 119.8
C11 C12 C13 119.9(3)
C11 C12 H12 120.0
C13 C12 H12 120.0
C12 C13 C14 120.2(3)
C12 C13 H13 119.9
C14 C13 H13 119.9
C13 C14 C9 120.0(3)
C13 C14 H14 120.0
C9 C14 H14 120.0
O2 C15 N1 123.7(3)
O2 C15 C16 121.3(3)
N1 C15 C16 115.0(3)
C17 C16 C21 118.4(3)
C17 C16 C15 116.9(3)
C21 C16 C15 124.7(3)
C18 C17 C16 120.9(3)
C18 C17 H17 119.5
C16 C17 H17 119.5
C17 C18 C19 119.8(3)
C17 C18 H18 120.1
C19 C18 H18 120.1
C20 C19 C18 119.6(3)
C20 C19 H19 120.2
C18 C19 H19 120.2
C19 C20 C21 120.7(3)
C19 C20 H20 119.6
C21 C20 H20 119.6
C20 C21 C16 120.5(3)
C20 C21 H21 119.8
C16 C21 H21 119.8

loop_
_geom_bond_atom_site_label_1
_geom_bond_atom_site_label_2
_geom_bond_distance
Br1 C8 1.942(3)
Br2 C8 1.961(3)
N1 C15 1.371(4)
N1 C2 1.403(4)
N1 H1 0.837(17)
O1 C7 1.215(3)
O2 C15 1.211(4)
C1 C6 1.397(4)
C1 C2 1.412(4)
C1 C7 1.483(4)
C2 C3 1.393(4)
C3 C4 1.366(4)
C3 H3 0.9300
C4 C5 1.373(5)
C4 H4 0.9300
C5 C6 1.378(4)
C5 H5 0.9300
C6 H6 0.9300
C7 C8 1.552(4)
C8 C9 1.517(4)
C9 C10 1.378(4)
C9 C14 1.385(4)
C10 C11 1.381(4)
C10 H10 0.9300
C11 C12 1.363(5)
C11 H11 0.9300
C12 C13 1.373(5)
C12 H12 0.9300
C13 C14 1.384(4)
C13 H13 0.9300
C14 H14 0.9300
C15 C16 1.498(4)
C16 C17 1.385(4)
C16 C21 1.388(4)
C17 C18 1.379(5)
C17 H17 0.9300
C18 C19 1.382(5)
C18 H18 0.9300
C19 C20 1.371(5)
C19 H19 0.9300
C20 C21 1.375(5)
C20 H20 0.9300
C21 H21 0.9300

loop_
_geom_hbond_atom_site_label_D
_geom_hbond_atom_site_label_H
_geom_hbond_atom_site_label_A
_geom_hbond_distance_DH
_geom_hbond_distance_HA
_geom_hbond_distance_DA
_geom_hbond_angle_DHA
N1 H1 O1 0.837(17) 1.98(2) 2.650(3) 137(3)

loop_
_geom_torsion_atom_site_label_1
_geom_torsion_atom_site_label_2
_geom_torsion_atom_site_label_3
_geom_torsion_atom_site_label_4
_geom_torsion
C15 N1 C2 C3 -21.1(4)
C15 N1 C2 C1 158.4(3)
C6 C1 C2 C3 0.8(4)
C7 C1 C2 C3 -178.2(3)
C6 C1 C2 N1 -178.7(3)
C7 C1 C2 N1 2.3(4)
N1 C2 C3 C4 178.3(3)
C1 C2 C3 C4 -1.2(4)
C2 C3 C4 C5 0.7(5)
C3 C4 C5 C6 0.3(5)
C4 C5 C6 C1 -0.7(5)
C2 C1 C6 C5 0.2(4)
C7 C1 C6 C5 179.2(3)
C6 C1 C7 O1 -163.3(3)
C2 C1 C7 O1 15.7(4)
C6 C1 C7 C8 17.7(4)
C2 C1 C7 C8 -163.3(2)
O1 C7 C8 C9 113.3(3)
C1 C7 C8 C9 -67.7(3)
O1 C7 C8 Br1 -119.2(3)
C1 C7 C8 Br1 59.8(3)
O1 C7 C8 Br2 -5.8(3)
C1 C7 C8 Br2 173.2(2)
C7 C8 C9 C10 -41.9(3)
Br1 C8 C9 C10 -164.9(2)
Br2 C8 C9 C10 79.2(3)
C7 C8 C9 C14 142.3(3)
Br1 C8 C9 C14 19.2(3)
Br2 C8 C9 C14 -96.6(3)
C14 C9 C10 C11 0.8(5)
C8 C9 C10 C11 -175.2(3)
C9 C10 C11 C12 0.4(5)
C10 C11 C12 C13 -1.6(5)
C11 C12 C13 C14 1.5(5)
C12 C13 C14 C9 -0.3(5)
C10 C9 C14 C13 -0.9(4)
C8 C9 C14 C13 174.9(3)
C2 N1 C15 O2 1.8(5)
C2 N1 C15 C16 -176.2(3)
O2 C15 C16 C17 -22.8(4)
N1 C15 C16 C17 155.3(3)
O2 C15 C16 C21 156.0(3)
N1 C15 C16 C21 -25.9(4)
C21 C16 C17 C18 1.9(4)
C15 C16 C17 C18 -179.3(3)
C16 C17 C18 C19 -1.8(5)
C17 C18 C19 C20 0.0(5)
C18 C19 C20 C21 1.8(5)
C19 C20 C21 C16 -1.8(5)
C17 C16 C21 C20 -0.1(4)
C15 C16 C21 C20 -178.9(3)
